data_7007467
loop_
_publ_author_name
'Anderson, Carly E.'
'Apperley, David C.'
'Batsanov, Andrei S.'
'Dyer, Philip W.'
'Howard, Judith A. K.'

_publ_section_title
;
 Concise syntheses of tridentate PNE ligands and their coordination
 chemistry with palladium(II) : a solution- and solid-state study.
;
_journal_issue 34
_journal_name_full 'Dalton transactions (Cambridge, England : 2003)'
_journal_page_first 4134
_journal_page_last 4145
_journal_paper_doi 10.1039/b605995c
_journal_year 2006
_chemical_formula_moiety 'C19 H25 N2 P'
_chemical_formula_sum 'C19 H25 N2 P'
_chemical_formula_weight 312.38
_chemical_name_common 1-(2-diphenylphosphino-ethyl)-4-methyl-piperazine
_chemical_name_systematic ' 1-(2-diphenylphosphino-ethyl)-4-methyl-piperazine'
_space_group_IT_number 14
_symmetry_cell_setting monoclinic
_symmetry_space_group_name_Hall '-P 2ybc'
_symmetry_space_group_name_H-M 'P 1 21/c 1'
_atom_sites_solution_hydrogens geom
_atom_sites_solution_primary direct
_atom_sites_solution_secondary difmap
_audit_creation_method SHELXL-97
_cell_angle_alpha 90.00
_cell_angle_beta 90.10(1)
_cell_angle_gamma 90.00
_cell_formula_units_Z 4
_cell_length_a 7.1829(14)
_cell_length_b 7.3477(14)
_cell_length_c 33.014(6)
_cell_measurement_reflns_used 4750
_cell_measurement_temperature 120(2)
_cell_measurement_theta_max 27.22
_cell_measurement_theta_min 2.83
_cell_volume 1742.4(6)
_computing_cell_refinement 'SAINT version 6.02A (Bruker, 2001)'
_computing_data_collection 'SMART version 5.625 (Bruker, 2001)'
_computing_data_reduction 'SAINT version 6.02A (Bruker, 2001)'
_computing_molecular_graphics 'SHELXTL version 6.12 (Bruker, 2001)'
_computing_publication_material 'SHELXTL version 6.12 (Bruker, 2001)'
_computing_structure_refinement 'SHELXTL version 6.12 (Bruker, 2001)'
_computing_structure_solution 'SHELXTL version 6.12 (Bruker, 2001)'
_diffrn_ambient_temperature 120(2)
_diffrn_detector_area_resol_mean 5.6
_diffrn_measured_fraction_theta_full 0.998
_diffrn_measured_fraction_theta_max 0.998
_diffrn_measurement_device_type 'Bruker SMART 6000 CCD area detector'
_diffrn_measurement_method '\w scans'
_diffrn_radiation_monochromator graphite
_diffrn_radiation_source 'fine-focus sealed tube'
_diffrn_radiation_type MoK\a
_diffrn_radiation_wavelength 0.71073
_diffrn_reflns_av_R_equivalents 0.0818
_diffrn_reflns_av_sigmaI/netI 0.0774
_diffrn_reflns_limit_h_max 9
_diffrn_reflns_limit_h_min -9
_diffrn_reflns_limit_k_max 9
_diffrn_reflns_limit_k_min -9
_diffrn_reflns_limit_l_max 42
_diffrn_reflns_limit_l_min -42
_diffrn_reflns_number 16022
_diffrn_reflns_theta_full 27.50
_diffrn_reflns_theta_max 27.50
_diffrn_reflns_theta_min 2.47
_diffrn_standards_number 0
_exptl_absorpt_coefficient_mu 0.157
_exptl_absorpt_correction_type none
_exptl_crystal_colour colourless
_exptl_crystal_density_diffrn 1.191
_exptl_crystal_density_method 'not measured'
_exptl_crystal_description plate
_exptl_crystal_F_000 672
_exptl_crystal_size_max 0.17
_exptl_crystal_size_mid 0.17
_exptl_crystal_size_min 0.11
_refine_diff_density_max 0.917
_refine_diff_density_min -0.426
_refine_diff_density_rms 0.083
_refine_ls_extinction_method none
_refine_ls_goodness_of_fit_ref 1.121
_refine_ls_hydrogen_treatment constr
_refine_ls_matrix_type full
_refine_ls_number_parameters 200
_refine_ls_number_reflns 4000
_refine_ls_number_restraints 0
_refine_ls_restrained_S_all 1.121
_refine_ls_R_factor_all 0.0919
_refine_ls_R_factor_gt 0.0753
_refine_ls_shift/su_max 0.000
_refine_ls_shift/su_mean 0.000
_refine_ls_structure_factor_coef Fsqd
_refine_ls_weighting_details 'calc w=1/[\s^2^(Fo^2^)+(0.0536P)^2^+3.5991P] where P=(Fo^2^+2Fc^2^)/3'
_refine_ls_weighting_scheme calc
_refine_ls_wR_factor_gt 0.1933
_refine_ls_wR_factor_ref 0.2008
_reflns_number_gt 3059
_reflns_number_total 4000
_reflns_threshold_expression I>2\s(I)
_cod_data_source_file b605995c.txt
_cod_data_source_block (1)
_cod_depositor_comments
;
The following automatic conversions were performed:
'_symmetry_cell_setting' value 'Monoclinic' changed to 'monoclinic'
according to '/home/saulius/struct/CIF-dictionaries/cif_core.dic'
dictionary named 'cif_core.dic' version 2.4.1 from 2010-06-29.

Automatic conversion script
Id: cif_fix_enum 1527 2010-12-29 10:47:43Z saulius 
;
_cod_original_sg_symbol_H-M P2(1)/c
_cod_database_code 7007467

loop_
_symmetry_equiv_pos_as_xyz
'x, y, z'
'-x, y+1/2, -z+1/2'
'-x, -y, -z'
'x, -y-1/2, z-1/2'

loop_
_atom_site_label
_atom_site_type_symbol
_atom_site_fract_x
_atom_site_fract_y
_atom_site_fract_z
_atom_site_U_iso_or_equiv
_atom_site_adp_type
_atom_site_occupancy
_atom_site_symmetry_multiplicity
_atom_site_calc_flag
_atom_site_refinement_flags
_atom_site_disorder_assembly
_atom_site_disorder_group
P P 0.43855(11) 0.72820(11) 0.16358(2) 0.0224(2) Uani 1 1 d . . .
N1 N 0.7397(4) 0.7151(4) 0.10265(8) 0.0250(6) Uani 1 1 d . . .
N4 N 0.8422(4) 0.4468(4) 0.04373(8) 0.0276(6) Uani 1 1 d . . .
C2 C 0.7909(5) 0.7662(5) 0.06154(10) 0.0305(7) Uani 1 1 d . . .
H2A H 0.7244 0.8742 0.0539 0.037 Uiso 1 1 d R . .
H2B H 0.9218 0.7923 0.0605 0.037 Uiso 1 1 d R . .
C3 C 0.7465(5) 0.6145(5) 0.03230(10) 0.0322(8) Uani 1 1 d . . .
H3A H 0.7823 0.6492 0.0054 0.039 Uiso 1 1 d R . .
H3B H 0.6146 0.5935 0.0323 0.039 Uiso 1 1 d R . .
C5 C 0.7875(5) 0.3958(5) 0.08475(10) 0.0285(7) Uani 1 1 d . . .
H5A H 0.6556 0.3748 0.0856 0.034 Uiso 1 1 d R . .
H5B H 0.8495 0.2855 0.0926 0.034 Uiso 1 1 d R . .
C6 C 0.8367(5) 0.5472(4) 0.11392(10) 0.0264(7) Uani 1 1 d . . .
H6A H 0.9687 0.5677 0.1131 0.032 Uiso 1 1 d R . .
H6B H 0.8040 0.5129 0.1411 0.032 Uiso 1 1 d R . .
C7 C 0.7710(5) 0.8606(5) 0.13194(10) 0.0287(7) Uani 1 1 d . . .
H8A H 0.9025 0.8762 0.1360 0.034 Uiso 1 1 d R . .
H8B H 0.7222 0.9722 0.1212 0.034 Uiso 1 1 d R . .
C8 C 0.6757(4) 0.8216(5) 0.17246(10) 0.0265(7) Uani 1 1 d . . .
H7A H 0.6680 0.9310 0.1883 0.032 Uiso 1 1 d R . .
H7B H 0.7485 0.7345 0.1873 0.032 Uiso 1 1 d R . .
C9 C 0.7993(5) 0.2995(5) 0.01528(11) 0.0361(8) Uani 1 1 d . . .
H9A H 0.8360 0.3341 -0.0116 0.046(7) Uiso 1 1 d R . .
H9B H 0.6680 0.2751 0.0157 0.046(7) Uiso 1 1 d R . .
H9C H 0.8661 0.1921 0.0233 0.046(7) Uiso 1 1 d R . .
C11 C 0.3435(4) 0.9225(4) 0.13533(9) 0.0225(6) Uani 1 1 d . . .
C12 C 0.3103(4) 1.0927(4) 0.15281(10) 0.0262(7) Uani 1 1 d . . .
H12 H 0.3227 1.1069 0.1816 0.031 Uiso 1 1 d R . .
C13 C 0.2576(5) 1.2401(5) 0.12902(11) 0.0301(7) Uani 1 1 d . . .
H13 H 0.2380 1.3565 0.1415 0.036 Uiso 1 1 d R . .
C14 C 0.2358(5) 1.2198(5) 0.08759(11) 0.0322(7) Uani 1 1 d . . .
H14 H 0.1984 1.3216 0.0713 0.039 Uiso 1 1 d R . .
C15 C 0.2660(5) 1.0506(5) 0.06981(10) 0.0327(8) Uani 1 1 d . . .
H15 H 0.2506 1.0354 0.0411 0.039 Uiso 1 1 d R . .
C16 C 0.3192(4) 0.9028(5) 0.09362(10) 0.0282(7) Uani 1 1 d . . .
H16 H 0.3394 0.7862 0.0813 0.034 Uiso 1 1 d R . .
C21 C 0.3306(4) 0.7553(4) 0.21376(9) 0.0239(6) Uani 1 1 d . . .
C22 C 0.4161(5) 0.8279(4) 0.24805(10) 0.0279(7) Uani 1 1 d . . .
H22 H 0.5389 0.8787 0.2461 0.033 Uiso 1 1 d R . .
C23 C 0.3257(5) 0.8265(5) 0.28543(10) 0.0288(7) Uani 1 1 d . . .
H23 H 0.3856 0.8779 0.3088 0.035 Uiso 1 1 d R . .
C24 C 0.1489(5) 0.7541(5) 0.28908(10) 0.0288(7) Uani 1 1 d . . .
H24 H 0.0887 0.7522 0.3150 0.035 Uiso 1 1 d R . .
C25 C 0.0610(5) 0.6821(5) 0.25523(10) 0.0301(7) Uani 1 1 d . . .
H25 H -0.0627 0.6338 0.2575 0.036 Uiso 1 1 d R . .
C26 C 0.1518(5) 0.6818(5) 0.21821(10) 0.0281(7) Uani 1 1 d . . .
H26 H 0.0913 0.6295 0.1950 0.034 Uiso 1 1 d R . .

loop_
_atom_site_aniso_label
_atom_site_aniso_U_11
_atom_site_aniso_U_22
_atom_site_aniso_U_33
_atom_site_aniso_U_23
_atom_site_aniso_U_13
_atom_site_aniso_U_12
P 0.0203(4) 0.0191(4) 0.0278(4) -0.0027(3) -0.0008(3) 0.0003(3)
N1 0.0213(13) 0.0235(14) 0.0301(14) 0.0045(11) 0.0004(10) 0.0042(11)
N4 0.0247(14) 0.0282(15) 0.0299(14) -0.0004(11) 0.0000(11) 0.0030(11)
C2 0.0272(17) 0.0309(18) 0.0336(17) 0.0069(14) -0.0001(13) 0.0046(14)
C3 0.0305(18) 0.036(2) 0.0299(17) 0.0066(14) -0.0021(13) 0.0027(15)
C5 0.0240(16) 0.0276(17) 0.0339(17) 0.0035(13) 0.0031(13) 0.0027(13)
C6 0.0250(16) 0.0253(16) 0.0290(16) 0.0056(12) 0.0017(12) 0.0058(13)
C7 0.0214(15) 0.0274(17) 0.0374(18) 0.0002(13) -0.0013(13) 0.0004(13)
C8 0.0206(15) 0.0251(17) 0.0339(17) -0.0023(12) -0.0010(12) 0.0015(12)
C9 0.0346(19) 0.035(2) 0.0388(19) -0.0049(15) -0.0022(15) -0.0010(16)
C11 0.0157(14) 0.0214(15) 0.0304(16) -0.0001(12) 0.0001(11) 0.0003(11)
C12 0.0239(16) 0.0254(17) 0.0292(16) -0.0030(12) -0.0017(12) 0.0012(13)
C13 0.0262(16) 0.0220(17) 0.0422(19) -0.0001(13) -0.0005(14) 0.0040(13)
C14 0.0272(17) 0.0302(18) 0.0393(19) 0.0079(14) -0.0001(14) 0.0061(14)
C15 0.0285(17) 0.041(2) 0.0284(17) 0.0000(14) -0.0022(13) 0.0047(15)
C16 0.0227(16) 0.0295(17) 0.0322(17) -0.0044(13) -0.0014(13) 0.0024(13)
C21 0.0233(15) 0.0241(16) 0.0244(15) -0.0014(12) -0.0009(11) 0.0034(12)
C22 0.0250(16) 0.0245(17) 0.0341(17) -0.0040(13) -0.0034(13) 0.0004(13)
C23 0.0340(18) 0.0253(17) 0.0271(16) -0.0049(12) -0.0066(13) 0.0050(14)
C24 0.0312(17) 0.0272(18) 0.0280(16) -0.0003(13) 0.0030(13) 0.0048(14)
C25 0.0261(16) 0.0292(18) 0.0349(18) 0.0002(13) 0.0025(13) -0.0027(13)
C26 0.0258(16) 0.0289(18) 0.0295(16) -0.0015(13) -0.0045(13) -0.0014(13)

loop_
_atom_type_symbol
_atom_type_description
_atom_type_scat_dispersion_real
_atom_type_scat_dispersion_imag
_atom_type_scat_source
C C 0.0033 0.0016 'International Tables Vol C Tables 4.2.6.8 and 6.1.1.4'
H H 0.0000 0.0000 'International Tables Vol C Tables 4.2.6.8 and 6.1.1.4'
N N 0.0061 0.0033 'International Tables Vol C Tables 4.2.6.8 and 6.1.1.4'
P P 0.1023 0.0942 'International Tables Vol C Tables 4.2.6.8 and 6.1.1.4'

loop_
_geom_angle_atom_site_label_1
_geom_angle_atom_site_label_2
_geom_angle_atom_site_label_3
_geom_angle
_geom_angle_site_symmetry_1
_geom_angle_site_symmetry_3
_geom_angle_publ_flag
C11 P C21 102.49(14) . . ?
C11 P C8 97.63(14) . . ?
C21 P C8 101.86(15) . . ?
C2 N1 C7 113.0(3) . . ?
C2 N1 C6 109.5(2) . . ?
C7 N1 C6 112.1(3) . . ?
C5 N4 C3 109.2(3) . . ?
C5 N4 C9 110.4(3) . . ?
C3 N4 C9 111.1(3) . . ?
N1 C2 C3 110.6(3) . . ?
N4 C3 C2 111.1(3) . . ?
N4 C5 C6 109.8(3) . . ?
N1 C6 C5 110.3(3) . . ?
N1 C7 C8 111.9(3) . . ?
C7 C8 P 110.0(2) . . ?
C16 C11 C12 118.7(3) . . ?
C16 C11 P 117.8(2) . . ?
C12 C11 P 123.3(2) . . ?
C13 C12 C11 120.7(3) . . ?
C14 C13 C12 120.3(3) . . ?
C13 C14 C15 119.7(3) . . ?
C14 C15 C16 120.1(3) . . ?
C15 C16 C11 120.6(3) . . ?
C22 C21 C26 117.7(3) . . ?
C22 C21 P 125.9(3) . . ?
C26 C21 P 116.1(2) . . ?
C21 C22 C23 120.7(3) . . ?
C24 C23 C22 120.6(3) . . ?
C23 C24 C25 119.6(3) . . ?
C26 C25 C24 119.7(3) . . ?
C25 C26 C21 121.7(3) . . ?

loop_
_geom_bond_atom_site_label_1
_geom_bond_atom_site_label_2
_geom_bond_distance
_geom_bond_site_symmetry_2
_geom_bond_publ_flag
P C11 1.836(3) . ?
P C21 1.841(3) . ?
P C8 1.859(3) . ?
N1 C2 1.456(4) . ?
N1 C7 1.459(4) . ?
N1 C6 1.465(4) . ?
N4 C5 1.460(4) . ?
N4 C3 1.460(4) . ?
N4 C9 1.465(4) . ?
C2 C3 1.508(5) . ?
C5 C6 1.513(5) . ?
C7 C8 1.531(5) . ?
C11 C16 1.395(4) . ?
C11 C12 1.398(4) . ?
C12 C13 1.390(5) . ?
C13 C14 1.384(5) . ?
C14 C15 1.392(5) . ?
C15 C16 1.394(5) . ?
C21 C22 1.393(4) . ?
C21 C26 1.401(5) . ?
C22 C23 1.395(5) . ?
C23 C24 1.382(5) . ?
C24 C25 1.387(5) . ?
C25 C26 1.386(5) . ?

loop_
_geom_torsion_atom_site_label_1
_geom_torsion_atom_site_label_2
_geom_torsion_atom_site_label_3
_geom_torsion_atom_site_label_4
_geom_torsion
_geom_torsion_site_symmetry_1
_geom_torsion_site_symmetry_2
_geom_torsion_site_symmetry_3
_geom_torsion_site_symmetry_4
_geom_torsion_publ_flag
C7 N1 C2 C3 -177.1(3) . . . . ?
C6 N1 C2 C3 57.2(3) . . . . ?
C5 N4 C3 C2 58.1(4) . . . . ?
C9 N4 C3 C2 -179.9(3) . . . . ?
N1 C2 C3 N4 -57.8(4) . . . . ?
C3 N4 C5 C6 -59.0(3) . . . . ?
C9 N4 C5 C6 178.6(3) . . . . ?
C2 N1 C6 C5 -58.6(3) . . . . ?
C7 N1 C6 C5 175.2(3) . . . . ?
N4 C5 C6 N1 60.0(3) . . . . ?
C2 N1 C7 C8 166.7(3) . . . . ?
C6 N1 C7 C8 -69.1(3) . . . . ?
N1 C7 C8 P -42.5(3) . . . . ?
C11 P C8 C7 -59.8(2) . . . . ?
C21 P C8 C7 -164.3(2) . . . . ?
C21 P C11 C16 -149.7(2) . . . . ?
C8 P C11 C16 106.2(3) . . . . ?
C21 P C11 C12 36.1(3) . . . . ?
C8 P C11 C12 -67.9(3) . . . . ?
P C11 C12 C13 172.9(2) . . . . ?
P C11 C16 C15 -173.4(3) . . . . ?
C11 P C21 C22 -101.0(3) . . . . ?
C8 P C21 C22 -0.3(3) . . . . ?
C11 P C21 C26 84.6(3) . . . . ?
C8 P C21 C26 -174.7(2) . . . . ?
P C21 C22 C23 -174.2(3) . . . . ?
P C21 C26 C25 175.4(3) . . . . ?

loop_
_cod_related_entry_id
_cod_related_entry_database
_cod_related_entry_code
1 ChemSpider 21144314
